data_4342137
loop_
_publ_author_name
'DeBackere, John R.'
'Mercier, H\'el\`ene P A'
'Schrobilgen, Gary J.'

_publ_section_title
;
 Pentafluoro-oxotellurate(VI) Anions of Mercury(II); Syntheses and
 Structures of [Hg(OTeF5)4](2-), [Hg(OTeF5)5](3-), [Hg2(OTeF5)6](2-),
 [Hg(OTeF5)4](2-)&#x00B7;Hg(OTeF5)2, and
 [Hg2(OTeF5)7](3-)&#x00B7;Hg(OTeF5)2.
;
_journal_issue 4
_journal_name_full 'Inorganic chemistry'
_journal_page_first 1606
_journal_page_last 1626
_journal_paper_doi 10.1021/ic502602p
_journal_volume 54
_journal_year 2015
_chemical_formula_sum 'C12 H36 F25 Hg N3 O5 Te5'
_chemical_formula_weight 1616.03
_chemical_name_common 'Hg (O Te F5)5,(N CH3)4,(N CH3)4,(N CH3)4'
_chemical_name_systematic
;
 ?
;
_space_group_crystal_system monoclinic
_space_group_IT_number 9
_space_group_name_H-M_alt 'C 1 c 1'
_symmetry_space_group_name_Hall 'C -2yc'
_symmetry_space_group_name_H-M 'C 1 c 1'
_atom_sites_solution_hydrogens geom
_atom_sites_solution_primary direct
_atom_sites_solution_secondary difmap
_audit_creation_method SHELXL-2013
_cell_angle_alpha 90
_cell_angle_beta 90.172(3)
_cell_angle_gamma 90
_cell_formula_units_Z 4
_cell_length_a 16.2076(19)
_cell_length_b 14.4552(11)
_cell_length_c 16.2482(12)
_cell_measurement_temperature 100(2)
_cell_measurement_theta_max 67.86
_cell_volume 3806.7(6)
_computing_cell_refinement 'Bruker SMART'
_computing_data_collection 'Bruker SMART'
_computing_data_reduction 'Bruker SMART'
_computing_molecular_graphics 'SHELXL-2013 (Sheldrick, 2013)'
_computing_publication_material 'SHELXL-2013 (Sheldrick, 2013)'
_computing_structure_refinement 'SHELXL-2013 (Sheldrick, 2013)'
_computing_structure_solution 'SHELXL-2013 (Sheldrick, 2013)'
_diffrn_ambient_temperature 100(2)
_diffrn_measured_fraction_theta_full 1.002
_diffrn_measured_fraction_theta_max 0.956
_diffrn_measurement_device_type 'CCD area detector'
_diffrn_measurement_method 'phi and omega scans'
_diffrn_radiation_type MoK\a
_diffrn_radiation_wavelength 0.71073
_diffrn_reflns_av_R_equivalents 0.0256
_diffrn_reflns_av_unetI/netI 0.0277
_diffrn_reflns_Laue_measured_fraction_full 1.002
_diffrn_reflns_Laue_measured_fraction_max 0.956
_diffrn_reflns_limit_h_max 25
_diffrn_reflns_limit_h_min -23
_diffrn_reflns_limit_k_max 21
_diffrn_reflns_limit_k_min -22
_diffrn_reflns_limit_l_max 25
_diffrn_reflns_limit_l_min -18
_diffrn_reflns_number 27615
_diffrn_reflns_point_group_measured_fraction_full 1.002
_diffrn_reflns_point_group_measured_fraction_max 0.956
_diffrn_reflns_theta_full 25.000
_diffrn_reflns_theta_max 33.930
_diffrn_reflns_theta_min 1.888
_diffrn_source 'fine-focus sealed tube'
_exptl_absorpt_coefficient_mu 7.951
_exptl_absorpt_correction_T_max 0.7467
_exptl_absorpt_correction_T_min 0.5464
_exptl_absorpt_correction_type multi-scan
_exptl_absorpt_process_details 'Apex2 v2.0-2 (Bruker, 2005)'
_exptl_crystal_colour colorless
_exptl_crystal_density_diffrn 2.820
_exptl_crystal_description plate
_exptl_crystal_F_000 2936
_exptl_crystal_size_max 0.26
_exptl_crystal_size_mid 0.15
_exptl_crystal_size_min 0.10
_refine_diff_density_max 2.087
_refine_diff_density_min -1.123
_refine_diff_density_rms 0.126
_refine_ls_abs_structure_details
;
 Refined as a double twin (pseudomerohedral & inversion. See experimental section).
;
_refine_ls_abs_structure_Flack 0.053(6)
_refine_ls_extinction_method none
_refine_ls_goodness_of_fit_ref 0.990
_refine_ls_hydrogen_treatment constr
_refine_ls_matrix_type full
_refine_ls_number_parameters 448
_refine_ls_number_reflns 8687
_refine_ls_number_restraints 2
_refine_ls_restrained_S_all 0.990
_refine_ls_R_factor_all 0.0204
_refine_ls_R_factor_gt 0.0196
_refine_ls_shift/su_max 0.003
_refine_ls_shift/su_mean 0.000
_refine_ls_structure_factor_coef Fsqd
_refine_ls_weighting_details 'w=1/[\s^2^(Fo^2^)+(0.0240P)^2^] where P=(Fo^2^+2Fc^2^)/3'
_refine_ls_weighting_scheme calc
_refine_ls_wR_factor_gt 0.0421
_refine_ls_wR_factor_ref 0.0424
_reflns_Friedel_coverage 0.999
_reflns_Friedel_fraction_full 1.002
_reflns_Friedel_fraction_max 0.956
_reflns_number_gt 8552
_reflns_number_total 8687
_reflns_threshold_expression 'I > 2\s(I)'
_cod_data_source_file ic502602p_si_002.cif
_cod_data_source_block '[N(CH3)4]3[Hg(OTeF5)5]'
_cod_depositor_comments 'Adding full bibliography for 4342136--4342141.cif.'
_cod_database_code 4342137
_shelx_space_group_comment
;
The symmetry employed for this shelxl refinement is uniquely defined
by the following loop, which should always be used as a source of
symmetry information in preference to the above space-group names.
They are only intended as comments.
;
_shelxl_version_number 2013-4

loop_
_space_group_symop_operation_xyz
'x, y, z'
'x, -y, z+1/2'
'x+1/2, y+1/2, z'
'x+1/2, -y+1/2, z+1/2'

loop_
_atom_site_label
_atom_site_type_symbol
_atom_site_fract_x
_atom_site_fract_y
_atom_site_fract_z
_atom_site_U_iso_or_equiv
_atom_site_adp_type
_atom_site_occupancy
_atom_site_site_symmetry_order
_atom_site_calc_flag
_atom_site_refinement_flags_posn
_atom_site_refinement_flags_adp
Hg1 Hg 0.11895(2) 0.79069(2) 0.84213(2) 0.01612(4) Uani 1 1 d . .
Te1 Te 0.15723(3) 0.68995(3) 1.05085(3) 0.01734(8) Uani 1 1 d . .
Te4 Te 0.12442(3) 1.03352(2) 0.85064(3) 0.01513(6) Uani 1 1 d . .
Te5 Te 0.34157(2) 0.76940(3) 0.82065(2) 0.01618(7) Uani 1 1 d . .
Te2 Te -0.10291(2) 0.76255(3) 0.88429(2) 0.01563(7) Uani 1 1 d . .
Te3 Te 0.08457(3) 0.70253(3) 0.63490(2) 0.01602(8) Uani 1 1 d . .
F9 F -0.1653(3) 0.7523(4) 0.7897(3) 0.0340(11) Uani 1 1 d . .
F1 F 0.1590(3) 0.8174(3) 1.0589(3) 0.0337(10) Uani 1 1 d . .
F13 F 0.1061(3) 0.8280(3) 0.6318(3) 0.0273(9) Uani 1 1 d . .
F8 F -0.0692(3) 0.6413(3) 0.8738(4) 0.0372(12) Uani 1 1 d . .
F24 F 0.4077(3) 0.7569(3) 0.9129(3) 0.0268(9) Uani 1 1 d . .
O1 O 0.1143(4) 0.6852(3) 0.9494(3) 0.0219(10) Uani 1 1 d . .
F23 F 0.3210(3) 0.6435(3) 0.8196(3) 0.0312(10) Uani 1 1 d . .
F7 F -0.0596(3) 0.7674(4) 0.9897(3) 0.0317(11) Uani 1 1 d . .
F2 F 0.0576(3) 0.6868(5) 1.1052(3) 0.0417(14) Uani 1 1 d . .
F19 F 0.1368(3) 1.1211(3) 0.7692(3) 0.0309(10) Uani 1 1 d . .
F14 F 0.1841(3) 0.6772(4) 0.5855(3) 0.0345(11) Uani 1 1 d . .
F5 F 0.2012(3) 0.6920(3) 1.1563(3) 0.0320(11) Uani 1 1 d . .
F25 F 0.4359(3) 0.7402(3) 0.7628(3) 0.0332(10) Uani 1 1 d . .
F22 F 0.2941(3) 0.7786(3) 0.7168(3) 0.0304(10) Uani 1 1 d . .
F18 F 0.2377(3) 1.0344(3) 0.8671(3) 0.0279(9) Uani 1 1 d . .
F20 F 0.1235(3) 1.1323(3) 0.9226(3) 0.0311(10) Uani 1 1 d . .
O2 O -0.0166(3) 0.8151(4) 0.8367(4) 0.0295(11) Uani 1 1 d . .
O3 O 0.1194(4) 0.6833(3) 0.7376(3) 0.0227(10) Uani 1 1 d . .
F15 F 0.0484(3) 0.7192(3) 0.5279(3) 0.0259(9) Uani 1 1 d . .
F21 F 0.3802(3) 0.8899(3) 0.8093(3) 0.0300(10) Uani 1 1 d . .
F17 F 0.1109(3) 0.9630(2) 0.9456(2) 0.0266(8) Uani 1 1 d . .
O5 O 0.2518(3) 0.8033(3) 0.8763(3) 0.0229(10) Uani 1 1 d . .
F12 F -0.0244(3) 0.7289(3) 0.6615(3) 0.0309(9) Uani 1 1 d . .
F4 F 0.2667(3) 0.6892(4) 1.0210(3) 0.0403(12) Uani 1 1 d . .
O4 O 0.1257(3) 0.9361(3) 0.7816(3) 0.0218(8) Uani 1 1 d . .
F6 F -0.1545(3) 0.8754(3) 0.9038(3) 0.0362(11) Uani 1 1 d . .
N3 N -0.3842(5) 0.9344(2) 0.8472(4) 0.0173(7) Uani 1 1 d . .
N1 N 0.3265(3) 0.9932(4) 1.0935(3) 0.0172(10) Uani 1 1 d . .
N2 N -0.0785(4) 0.9963(4) 1.1163(3) 0.0190(10) Uani 1 1 d . .
F11 F 0.0518(3) 0.5808(3) 0.6169(3) 0.0322(10) Uani 1 1 d . .
C5 C -0.1560(5) 0.9401(5) 1.1080(5) 0.0249(14) Uani 1 1 d . .
H5A H -0.2021 0.9807 1.0993 0.037 Uiso 1 1 calc R U
H5B H -0.1646 0.9050 1.1574 0.037 Uiso 1 1 calc R U
H5C H -0.1510 0.8987 1.0621 0.037 Uiso 1 1 calc R U
C1 C 0.3934(5) 1.0627(5) 1.0998(5) 0.0247(13) Uani 1 1 d . .
H1A H 0.3941 1.0999 1.0509 0.037 Uiso 1 1 calc R U
H1B H 0.4454 1.0318 1.1059 0.037 Uiso 1 1 calc R U
H1C H 0.3840 1.1016 1.1468 0.037 Uiso 1 1 calc R U
F3 F 0.1640(4) 0.5627(3) 1.0633(3) 0.0440(14) Uani 1 1 d . .
F16 F 0.0115(3) 1.0525(3) 0.8448(3) 0.0273(9) Uani 1 1 d . .
C2 C 0.3405(5) 0.9320(5) 1.0215(4) 0.0274(14) Uani 1 1 d . .
H2A H 0.3408 0.9684 0.9721 0.041 Uiso 1 1 calc R U
H2B H 0.2972 0.8869 1.0183 0.041 Uiso 1 1 calc R U
H2C H 0.3926 0.9011 1.0275 0.041 Uiso 1 1 calc R U
C12 C -0.3656(5) 0.8332(4) 0.8536(5) 0.0300(16) Uani 1 1 d . .
H12A H -0.3288 0.8156 0.8102 0.045 Uiso 1 1 calc R U
H12B H -0.4160 0.7986 0.8489 0.045 Uiso 1 1 calc R U
H12C H -0.3402 0.8206 0.9058 0.045 Uiso 1 1 calc R U
C3 C 0.3256(5) 0.9352(5) 1.1705(4) 0.0271(14) Uani 1 1 d . .
H3A H 0.3164 0.9742 1.2174 0.041 Uiso 1 1 calc R U
H3B H 0.3777 0.9043 1.1765 0.041 Uiso 1 1 calc R U
H3C H 0.2823 0.8901 1.1667 0.041 Uiso 1 1 calc R U
F10 F -0.1943(3) 0.7136(4) 0.9347(3) 0.0410(13) Uani 1 1 d . .
C6 C -0.0859(5) 1.0580(5) 1.1885(4) 0.0294(16) Uani 1 1 d . .
H6A H -0.1315 1.0994 1.1805 0.044 Uiso 1 1 calc R U
H6B H -0.0360 1.0931 1.1948 0.044 Uiso 1 1 calc R U
H6C H -0.0949 1.0215 1.2370 0.044 Uiso 1 1 calc R U
C7 C -0.0655(5) 1.0513(5) 1.0404(5) 0.0281(14) Uani 1 1 d . .
H7A H -0.1115 1.0920 1.0322 0.042 Uiso 1 1 calc R U
H7B H -0.0606 1.0104 0.9942 0.042 Uiso 1 1 calc R U
H7C H -0.0158 1.0871 1.0459 0.042 Uiso 1 1 calc R U
C9 C -0.4434(4) 0.9625(4) 0.9151(4) 0.0252(12) Uani 1 1 d . .
H9A H -0.4182 0.9511 0.9677 0.038 Uiso 1 1 calc R U
H9B H -0.4933 0.9271 0.9104 0.038 Uiso 1 1 calc R U
H9C H -0.4560 1.0272 0.9101 0.038 Uiso 1 1 calc R U
C4 C 0.2460(4) 1.0426(5) 1.0857(5) 0.0285(14) Uani 1 1 d . .
H4A H 0.2461 1.0795 1.0366 0.043 Uiso 1 1 calc R U
H4B H 0.2382 1.0819 1.1327 0.043 Uiso 1 1 calc R U
H4C H 0.2020 0.9982 1.0829 0.043 Uiso 1 1 calc R U
C11 C -0.3083(4) 0.9906(5) 0.8524(5) 0.0321(13) Uiso 1 1 d . .
H11A H -0.2715 0.9732 0.8089 0.048 Uiso 1 1 calc R U
H11B H -0.2820 0.9803 0.9046 0.048 Uiso 1 1 calc R U
H11C H -0.3222 1.0549 0.8470 0.048 Uiso 1 1 calc R U
C8 C -0.0064(5) 0.9335(5) 1.1298(5) 0.0286(14) Uiso 1 1 d . .
H8A H 0.0429 0.9697 1.1351 0.043 Uiso 1 1 calc R U
H8B H -0.0012 0.8923 1.0838 0.043 Uiso 1 1 calc R U
H8C H -0.0148 0.8983 1.1791 0.043 Uiso 1 1 calc R U
C10 C -0.4267(4) 0.9528(5) 0.7665(4) 0.0287(13) Uiso 1 1 d . .
H10A H -0.3908 0.9358 0.7221 0.043 Uiso 1 1 calc R U
H10B H -0.4399 1.0174 0.7625 0.043 Uiso 1 1 calc R U
H10C H -0.4765 0.9170 0.7634 0.043 Uiso 1 1 calc R U

loop_
_atom_site_aniso_label
_atom_site_aniso_U_11
_atom_site_aniso_U_22
_atom_site_aniso_U_33
_atom_site_aniso_U_23
_atom_site_aniso_U_13
_atom_site_aniso_U_12
Hg1 0.01375(7) 0.01229(7) 0.02230(10) 0.00023(8) -0.00202(8) -0.00006(9)
Te1 0.01595(17) 0.01714(16) 0.01891(17) 0.00386(13) -0.00184(15) -0.00101(14)
Te4 0.01781(13) 0.01163(10) 0.01594(13) 0.00003(12) -0.00097(13) 0.00065(15)
Te5 0.01337(16) 0.01691(16) 0.01827(16) -0.00070(12) 0.00061(14) -0.00167(13)
Te2 0.01346(16) 0.01570(17) 0.01773(16) -0.00006(13) -0.00070(14) 0.00087(13)
Te3 0.01637(18) 0.01423(16) 0.01745(18) -0.00184(12) 0.00071(15) -0.00174(13)
F9 0.024(2) 0.048(3) 0.030(2) -0.003(2) -0.010(2) 0.001(2)
F1 0.049(3) 0.0237(18) 0.028(2) 0.0003(16) -0.008(2) -0.001(2)
F13 0.038(2) 0.0169(16) 0.0272(19) 0.0023(14) -0.0044(18) -0.0058(15)
F8 0.036(3) 0.0151(18) 0.060(3) -0.0064(19) -0.006(2) 0.0039(17)
F24 0.018(2) 0.039(2) 0.0229(19) 0.0031(17) -0.0070(17) 0.0031(18)
O1 0.028(3) 0.021(2) 0.0173(19) 0.0022(16) -0.007(2) -0.0039(19)
F23 0.034(2) 0.0180(18) 0.042(3) -0.0012(18) 0.002(2) -0.0053(16)
F7 0.029(2) 0.049(3) 0.0169(19) -0.0027(17) -0.0064(18) 0.009(2)
F2 0.024(3) 0.074(4) 0.027(2) 0.019(2) 0.006(2) 0.000(3)
F19 0.044(3) 0.0215(19) 0.027(2) 0.0104(15) 0.0012(18) -0.0031(17)
F14 0.018(2) 0.053(3) 0.032(2) -0.006(2) 0.0074(19) 0.006(2)
F5 0.029(2) 0.042(3) 0.025(2) 0.0078(18) -0.0061(18) -0.0039(18)
F25 0.023(2) 0.041(3) 0.036(2) -0.010(2) 0.0153(19) -0.0032(19)
F22 0.032(3) 0.037(2) 0.022(2) 0.0057(16) -0.0029(18) -0.0088(19)
F18 0.0202(19) 0.0248(19) 0.039(2) -0.0050(16) -0.0015(17) -0.0021(15)
F20 0.047(3) 0.0153(17) 0.0306(19) -0.0108(14) -0.003(2) 0.0023(17)
O2 0.016(2) 0.037(3) 0.036(3) 0.016(2) 0.002(2) -0.0002(18)
O3 0.031(3) 0.018(2) 0.019(2) -0.0021(16) -0.002(2) 0.002(2)
F15 0.035(2) 0.0281(19) 0.0149(17) 0.0000(14) -0.0032(16) -0.0004(17)
F21 0.028(2) 0.0219(18) 0.040(3) -0.0010(17) -0.0001(18) -0.0112(16)
F17 0.037(2) 0.0254(18) 0.0176(16) 0.0056(13) -0.0020(16) -0.0013(16)
O5 0.0108(19) 0.035(3) 0.022(2) -0.0062(18) 0.0002(18) 0.0009(16)
F12 0.0160(18) 0.038(2) 0.038(2) -0.0031(19) 0.0029(17) 0.0018(17)
F4 0.0174(19) 0.064(3) 0.040(3) 0.018(2) 0.0013(18) 0.009(2)
O4 0.027(2) 0.0191(18) 0.0191(19) -0.0053(14) 0.000(2) -0.0010(18)
F6 0.032(2) 0.028(2) 0.049(3) -0.0085(19) -0.009(2) 0.0135(18)
N3 0.021(2) 0.0129(14) 0.0174(17) 0.000(2) 0.0013(17) -0.003(2)
N1 0.017(2) 0.018(2) 0.016(2) -0.0030(17) 0.0049(19) 0.0041(19)
N2 0.020(2) 0.017(2) 0.020(2) -0.0014(18) 0.0017(19) -0.0017(19)
F11 0.049(3) 0.0190(19) 0.029(2) -0.0029(15) -0.006(2) -0.0125(18)
C5 0.015(3) 0.031(3) 0.029(3) -0.005(3) 0.004(3) -0.006(3)
C1 0.023(3) 0.024(3) 0.028(3) 0.001(2) 0.001(3) -0.004(3)
F3 0.075(4) 0.0189(19) 0.038(3) 0.0079(18) -0.016(3) 0.002(2)
F16 0.0171(17) 0.0277(19) 0.037(2) 0.0021(17) -0.0020(18) 0.0070(14)
C2 0.027(3) 0.031(3) 0.025(3) -0.008(3) 0.002(3) -0.001(3)
C12 0.042(5) 0.012(2) 0.036(3) 0.002(2) 0.009(3) 0.003(2)
C3 0.031(4) 0.029(3) 0.021(3) 0.003(2) 0.006(3) 0.004(3)
F10 0.021(2) 0.051(3) 0.051(3) 0.017(2) 0.007(2) -0.008(2)
C6 0.040(4) 0.027(3) 0.021(3) -0.010(2) 0.001(3) -0.001(3)
C7 0.029(3) 0.030(3) 0.026(3) 0.004(3) 0.003(3) 0.002(3)
C9 0.028(3) 0.024(3) 0.024(3) 0.000(2) 0.006(2) -0.001(2)
C4 0.013(2) 0.031(3) 0.041(4) -0.004(3) -0.006(3) 0.006(2)

loop_
_atom_type_symbol
_atom_type_description
_atom_type_scat_dispersion_real
_atom_type_scat_dispersion_imag
_atom_type_scat_source
C C 0.0033 0.0016 'International Tables Vol C Tables 4.2.6.8 and 6.1.1.4'
H H 0.0000 0.0000 'International Tables Vol C Tables 4.2.6.8 and 6.1.1.4'
N N 0.0061 0.0033 'International Tables Vol C Tables 4.2.6.8 and 6.1.1.4'
O O 0.0106 0.0060 'International Tables Vol C Tables 4.2.6.8 and 6.1.1.4'
F F 0.0171 0.0103 'International Tables Vol C Tables 4.2.6.8 and 6.1.1.4'
Te Te -0.5308 1.6751 'International Tables Vol C Tables 4.2.6.8 and 6.1.1.4'
Hg Hg -2.3894 9.2266 'International Tables Vol C Tables 4.2.6.8 and 6.1.1.4'

loop_
_geom_angle_atom_site_label_1
_geom_angle_atom_site_label_2
_geom_angle_atom_site_label_3
_geom_angle
O2 Hg1 O5 161.63(19)
O2 Hg1 O3 94.8(2)
O5 Hg1 O3 103.5(2)
O2 Hg1 O1 95.7(2)
O5 Hg1 O1 84.26(19)
O3 Hg1 O1 96.37(12)
O2 Hg1 O4 83.51(18)
O5 Hg1 O4 89.15(18)
O3 Hg1 O4 107.34(16)
O1 Hg1 O4 156.27(16)
O1 Te1 F4 97.5(3)
O1 Te1 F2 95.8(3)
F4 Te1 F2 166.5(2)
O1 Te1 F1 96.3(2)
F4 Te1 F1 90.6(2)
F2 Te1 F1 90.2(3)
O1 Te1 F3 94.9(2)
F4 Te1 F3 88.0(3)
F2 Te1 F3 88.6(3)
F1 Te1 F3 168.8(2)
O1 Te1 F5 178.7(2)
F4 Te1 F5 82.8(2)
F2 Te1 F5 83.8(2)
F1 Te1 F5 85.0(2)
F3 Te1 F5 83.9(2)
O4 Te4 F19 95.1(2)
O4 Te4 F20 179.2(2)
F19 Te4 F20 85.69(16)
O4 Te4 F16 95.6(2)
F19 Te4 F16 88.3(2)
F20 Te4 F16 84.7(2)
O4 Te4 F18 94.7(2)
F19 Te4 F18 89.4(2)
F20 Te4 F18 85.0(2)
F16 Te4 F18 169.62(18)
O4 Te4 F17 95.11(19)
F19 Te4 F17 169.81(19)
F20 Te4 F17 84.13(18)
F16 Te4 F17 90.3(2)
F18 Te4 F17 90.2(2)
O5 Te5 F25 177.3(2)
O5 Te5 F24 95.0(2)
F25 Te5 F24 84.9(2)
O5 Te5 F23 97.3(2)
F25 Te5 F23 85.4(2)
F24 Te5 F23 90.9(2)
O5 Te5 F22 96.0(2)
F25 Te5 F22 84.0(2)
F24 Te5 F22 168.9(2)
F23 Te5 F22 89.3(2)
O5 Te5 F21 93.9(2)
F25 Te5 F21 83.3(2)
F24 Te5 F21 88.7(2)
F23 Te5 F21 168.7(2)
F22 Te5 F21 89.0(2)
O2 Te2 F10 177.3(3)
O2 Te2 F9 95.9(3)
F10 Te2 F9 84.3(3)
O2 Te2 F8 97.7(3)
F10 Te2 F8 85.1(3)
F9 Te2 F8 90.5(2)
O2 Te2 F7 95.2(3)
F10 Te2 F7 84.6(2)
F9 Te2 F7 168.7(3)
F8 Te2 F7 90.5(2)
O2 Te2 F6 93.1(2)
F10 Te2 F6 84.2(2)
F9 Te2 F6 88.1(2)
F8 Te2 F6 169.2(2)
F7 Te2 F6 88.8(2)
O3 Te3 F14 95.8(3)
O3 Te3 F13 96.9(2)
F14 Te3 F13 91.0(2)
O3 Te3 F15 178.5(2)
F14 Te3 F15 83.8(2)
F13 Te3 F15 84.57(18)
O3 Te3 F12 96.5(2)
F14 Te3 F12 167.6(2)
F13 Te3 F12 89.1(2)
F15 Te3 F12 83.8(2)
O3 Te3 F11 95.1(2)
F14 Te3 F11 89.6(2)
F13 Te3 F11 167.88(19)
F15 Te3 F11 83.47(19)
F12 Te3 F11 87.7(2)
Te1 O1 Hg1 130.8(3)
Te2 O2 Hg1 134.0(3)
Te3 O3 Hg1 125.7(3)
Te5 O5 Hg1 129.8(3)
Te4 O4 Hg1 116.3(2)
C11 N3 C12 111.5(6)
C11 N3 C10 109.4(5)
C12 N3 C10 109.0(5)
C11 N3 C9 109.8(5)
C12 N3 C9 109.8(5)
C10 N3 C9 107.3(6)
C1 N1 C2 110.2(6)
C1 N1 C4 108.7(5)
C2 N1 C4 110.7(5)
C1 N1 C3 109.2(5)
C2 N1 C3 108.9(5)
C4 N1 C3 109.1(5)
C6 N2 C7 110.4(6)
C6 N2 C8 108.4(5)
C7 N2 C8 109.5(6)
C6 N2 C5 109.1(6)
C7 N2 C5 109.7(5)
C8 N2 C5 109.8(6)

loop_
_geom_bond_atom_site_label_1
_geom_bond_atom_site_label_2
_geom_bond_distance
Hg1 O2 2.227(5)
Hg1 O5 2.230(5)
Hg1 O3 2.301(5)
Hg1 O1 2.318(5)
Hg1 O4 2.323(4)
Te1 O1 1.789(5)
Te1 F4 1.841(5)
Te1 F2 1.842(6)
Te1 F1 1.847(4)
Te1 F3 1.853(4)
Te1 F5 1.854(4)
Te4 O4 1.801(4)
Te4 F19 1.843(4)
Te4 F20 1.845(4)
Te4 F16 1.853(4)
Te4 F18 1.854(5)
Te4 F17 1.863(3)
Te5 O5 1.784(5)
Te5 F25 1.846(5)
Te5 F24 1.849(4)
Te5 F23 1.850(4)
Te5 F22 1.857(4)
Te5 F21 1.860(4)
Te2 O2 1.772(5)
Te2 F10 1.837(5)
Te2 F9 1.843(5)
Te2 F8 1.844(5)
Te2 F7 1.850(4)
Te2 F6 1.861(4)
Te3 O3 1.783(5)
Te3 F14 1.840(5)
Te3 F13 1.847(4)
Te3 F15 1.848(4)
Te3 F12 1.859(4)
Te3 F11 1.861(4)
N3 C11 1.476(9)
N3 C12 1.497(6)
N3 C10 1.502(9)
N3 C9 1.519(9)
N1 C1 1.482(9)
N1 C2 1.485(9)
N1 C4 1.492(8)
N1 C3 1.505(8)
N2 C6 1.479(9)
N2 C7 1.482(9)
N2 C8 1.494(9)
N2 C5 1.502(9)
